data_1508244
loop_
_publ_author_name
'Arnold, Polly L.'
'Mansell, Stephen M.'
'Maron, Laurent'
'McKay, David'

_publ_section_title
;
 Spontaneous reduction and C-H borylation of arenes mediated by
 uranium(III) disproportionation.
;
_journal_issue 8
_journal_name_full 'Nature chemistry'
_journal_page_first 668
_journal_page_last 674
_journal_paper_doi 10.1038/nchem.1392
_journal_volume 4
_journal_year 2012
_chemical_formula_moiety 'C30 H78 N4 Si8 U2'
_chemical_formula_sum 'C30 H78 N4 Si8 U2'
_chemical_formula_weight 1195.74
_chemical_name_systematic
; 
 ? 
;
_space_group_IT_number 14
_symmetry_cell_setting monoclinic
_symmetry_space_group_name_Hall '-P 2ybc'
_symmetry_space_group_name_H-M 'P 1 21/c 1'
_atom_sites_solution_hydrogens geom
_atom_sites_solution_primary direct
_atom_sites_solution_secondary difmap
_audit_creation_method SHELXL-97
_cell_angle_alpha 90.00
_cell_angle_beta 107.967(4)
_cell_angle_gamma 90.00
_cell_formula_units_Z 2
_cell_length_a 10.3378(3)
_cell_length_b 17.6019(5)
_cell_length_c 13.7838(5)
_cell_measurement_reflns_used 15317
_cell_measurement_temperature 100(2)
_cell_measurement_theta_max 29.3592
_cell_measurement_theta_min 2.1675
_cell_volume 2385.86(14)
_computing_cell_refinement
;
CrysAlisPro, Agilent Technologies,
Version 1.171.34.46 (release 25-11-2010 CrysAlis171 .NET)
(compiled Nov 25 2010,17:55:46)
;
_computing_data_collection
;
CrysAlisPro, Agilent Technologies,
Version 1.171.34.46 (release 25-11-2010 CrysAlis171 .NET)
(compiled Nov 25 2010,17:55:46)
;
_computing_data_reduction
;
CrysAlisPro, Agilent Technologies,
Version 1.171.34.46 (release 25-11-2010 CrysAlis171 .NET)
(compiled Nov 25 2010,17:55:46)
;
_computing_structure_refinement 'SHELXL-97 (Sheldrick, 1997)'
_computing_structure_solution 'SHELXS-97 (Sheldrick, 1990)'
_diffrn_ambient_temperature 100(2)
_diffrn_detector_area_resol_mean 5.1574
_diffrn_measured_fraction_theta_full 1.000
_diffrn_measured_fraction_theta_max 1.000
_diffrn_measurement_device_type 'SuperNova, Dual, Cu at zero, Atlas'
_diffrn_measurement_method '\w scans'
_diffrn_radiation_monochromator mirror
_diffrn_radiation_source 'SuperNova (Mo) X-ray Source'
_diffrn_radiation_type MoK\a
_diffrn_radiation_wavelength 0.71073
_diffrn_reflns_av_R_equivalents 0.0417
_diffrn_reflns_av_sigmaI/netI 0.0270
_diffrn_reflns_limit_h_max 12
_diffrn_reflns_limit_h_min -12
_diffrn_reflns_limit_k_max 22
_diffrn_reflns_limit_k_min -21
_diffrn_reflns_limit_l_max 17
_diffrn_reflns_limit_l_min -17
_diffrn_reflns_number 30202
_diffrn_reflns_theta_full 26.37
_diffrn_reflns_theta_max 26.37
_diffrn_reflns_theta_min 2.31
_exptl_absorpt_coefficient_mu 7.004
_exptl_absorpt_correction_T_max 1.00000
_exptl_absorpt_correction_T_min 0.75120
_exptl_absorpt_correction_type multi-scan
_exptl_absorpt_process_details
;
CrysAlisPro, Agilent Technologies,
Version 1.171.34.46 (release 25-11-2010 CrysAlis171 .NET)
(compiled Nov 25 2010,17:55:46)
Empirical absorption correction using spherical harmonics,
 implemented in SCALE3 ABSPACK scaling algorithm.
;
_exptl_crystal_colour Black
_exptl_crystal_density_diffrn 1.664
_exptl_crystal_density_method 'not measured'
_exptl_crystal_description Block
_exptl_crystal_F_000 1164
_exptl_crystal_size_max 0.28
_exptl_crystal_size_mid 0.15
_exptl_crystal_size_min 0.14
_refine_diff_density_max 0.837
_refine_diff_density_min -0.466
_refine_diff_density_rms 0.094
_refine_ls_extinction_method none
_refine_ls_goodness_of_fit_ref 0.718
_refine_ls_hydrogen_treatment constr
_refine_ls_matrix_type full
_refine_ls_number_parameters 211
_refine_ls_number_reflns 4868
_refine_ls_number_restraints 0
_refine_ls_restrained_S_all 0.718
_refine_ls_R_factor_all 0.0237
_refine_ls_R_factor_gt 0.0190
_refine_ls_shift/su_max 0.002
_refine_ls_shift/su_mean 0.000
_refine_ls_structure_factor_coef Fsqd
_refine_ls_weighting_details 'calc w=1/[\s^2^(Fo^2^)+(0.0351P)^2^+9.7971P] where P=(Fo^2^+2Fc^2^)/3'
_refine_ls_weighting_scheme calc
_refine_ls_wR_factor_gt 0.0459
_refine_ls_wR_factor_ref 0.0497
_reflns_number_gt 4392
_reflns_number_total 4868
_reflns_threshold_expression >2sigma(I)
_cod_data_source_file nchem.1392-s3.cif
_cod_data_source_block (N'')2U(C6H6)U(N'')2_complex_2
_cod_depositor_comments
;
The following automatic conversions were performed:

'_symmetry_cell_setting' value 'Monoclinic' changed to 'monoclinic'
according to /home/saulius/struct/CIF-dictionaries/cif_core.dic
dictionary named 'cif_core.dic' version 2.4.2 from 2011-04-26.

Automatic conversion script
Id: cif_fix_values 1891 2012-01-12 08:04:46Z andrius 
;
_cod_original_cell_volume 2385.85(13)
_cod_original_sg_symbol_H-M P21/c
_cod_database_code 1508244

loop_
_symmetry_equiv_pos_as_xyz
'x, y, z'
'-x, y+1/2, -z+1/2'
'-x, -y, -z'
'x, -y-1/2, z-1/2'

loop_
_atom_site_label
_atom_site_type_symbol
_atom_site_fract_x
_atom_site_fract_y
_atom_site_fract_z
_atom_site_U_iso_or_equiv
_atom_site_adp_type
_atom_site_occupancy
_atom_site_symmetry_multiplicity
_atom_site_calc_flag
_atom_site_refinement_flags
U1 U 0.461741(11) 0.066164(6) 0.617142(8) 0.01234(5) Uani 1 1 d .
N1 N 0.6307(3) 0.11876(15) 0.7523(2) 0.0161(5) Uani 1 1 d .
N2 N 0.2567(3) 0.09828(15) 0.6415(2) 0.0159(5) Uani 1 1 d .
Si1 Si 0.63096(9) 0.21505(5) 0.73239(7) 0.01719(18) Uani 1 1 d .
Si2 Si 0.74087(10) 0.07578(5) 0.85808(7) 0.01998(19) Uani 1 1 d .
Si3 Si 0.13353(9) 0.15976(5) 0.57031(7) 0.01913(19) Uani 1 1 d .
Si4 Si 0.24539(9) 0.05078(5) 0.74779(7) 0.01669(18) Uani 1 1 d .
C1 C 0.4463(3) 0.06084(17) 0.4275(2) 0.0144(6) Uani 1 1 d .
H1 H 0.4115 0.1006 0.3800 0.017 Uiso 1 1 calc R
C2 C 0.5906(3) 0.05845(16) 0.4849(2) 0.0148(6) Uani 1 1 d .
H2 H 0.6499 0.0968 0.4749 0.018 Uiso 1 1 calc R
C3 C 0.6438(3) -0.00226(17) 0.5569(2) 0.0148(6) Uani 1 1 d .
H3 H 0.7379 -0.0037 0.5940 0.018 Uiso 1 1 calc R
C4 C 0.4969(4) 0.23614(19) 0.6074(3) 0.0228(7) Uani 1 1 d .
H4A H 0.5177 0.2083 0.5524 0.034 Uiso 1 1 calc R
H4B H 0.4957 0.2908 0.5935 0.034 Uiso 1 1 calc R
H4C H 0.4077 0.2203 0.6112 0.034 Uiso 1 1 calc R
C5 C 0.7900(4) 0.2562(2) 0.7167(3) 0.0338(9) Uani 1 1 d .
H5A H 0.8633 0.2533 0.7817 0.051 Uiso 1 1 calc R
H5B H 0.7742 0.3094 0.6955 0.051 Uiso 1 1 calc R
H5C H 0.8160 0.2275 0.6647 0.051 Uiso 1 1 calc R
C6 C 0.5842(5) 0.2698(2) 0.8326(3) 0.0372(10) Uani 1 1 d .
H6A H 0.4989 0.2499 0.8394 0.056 Uiso 1 1 calc R
H6B H 0.5727 0.3235 0.8131 0.056 Uiso 1 1 calc R
H6C H 0.6565 0.2647 0.8978 0.056 Uiso 1 1 calc R
C7 C 0.9150(4) 0.1197(2) 0.8972(3) 0.0398(10) Uani 1 1 d .
H7A H 0.9518 0.1182 0.8396 0.060 Uiso 1 1 calc R
H7B H 0.9751 0.0912 0.9546 0.060 Uiso 1 1 calc R
H7C H 0.9091 0.1725 0.9177 0.060 Uiso 1 1 calc R
C8 C 0.7656(4) -0.0278(2) 0.8366(3) 0.0264(8) Uani 1 1 d .
H8A H 0.6774 -0.0536 0.8172 0.040 Uiso 1 1 calc R
H8B H 0.8254 -0.0503 0.8994 0.040 Uiso 1 1 calc R
H8C H 0.8069 -0.0335 0.7818 0.040 Uiso 1 1 calc R
C9 C 0.6795(5) 0.0837(2) 0.9724(3) 0.0353(9) Uani 1 1 d .
H9A H 0.6683 0.1374 0.9867 0.053 Uiso 1 1 calc R
H9B H 0.7462 0.0603 1.0314 0.053 Uiso 1 1 calc R
H9C H 0.5921 0.0574 0.9586 0.053 Uiso 1 1 calc R
C10 C 0.3870(4) -0.02199(19) 0.7806(3) 0.0233(7) Uani 1 1 d .
H10A H 0.3784 -0.0546 0.7213 0.035 Uiso 1 1 calc R
H10B H 0.3809 -0.0531 0.8379 0.035 Uiso 1 1 calc R
H10C H 0.4750 0.0041 0.7995 0.035 Uiso 1 1 calc R
C11 C 0.2726(4) 0.1134(2) 0.8619(3) 0.0260(8) Uani 1 1 d .
H11A H 0.3601 0.1396 0.8760 0.039 Uiso 1 1 calc R
H11B H 0.2726 0.0825 0.9211 0.039 Uiso 1 1 calc R
H11C H 0.1992 0.1510 0.8486 0.039 Uiso 1 1 calc R
C12 C 0.0870(4) -0.0066(2) 0.7291(3) 0.0301(8) Uani 1 1 d .
H12A H 0.0091 0.0276 0.7185 0.045 Uiso 1 1 calc R
H12B H 0.0964 -0.0378 0.7898 0.045 Uiso 1 1 calc R
H12C H 0.0727 -0.0395 0.6694 0.045 Uiso 1 1 calc R
C13 C 0.1580(3) 0.1792(2) 0.4432(3) 0.0239(7) Uani 1 1 d .
H13A H 0.2502 0.1984 0.4535 0.036 Uiso 1 1 calc R
H13B H 0.0917 0.2172 0.4064 0.036 Uiso 1 1 calc R
H13C H 0.1448 0.1321 0.4034 0.036 Uiso 1 1 calc R
C14 C -0.0442(4) 0.1220(2) 0.5396(3) 0.0302(8) Uani 1 1 d .
H14A H -0.0483 0.0709 0.5107 0.045 Uiso 1 1 calc R
H14B H -0.1067 0.1555 0.4900 0.045 Uiso 1 1 calc R
H14C H -0.0706 0.1199 0.6020 0.045 Uiso 1 1 calc R
C15 C 0.1365(4) 0.2525(2) 0.6387(3) 0.0324(9) Uani 1 1 d .
H15A H 0.1247 0.2429 0.7055 0.049 Uiso 1 1 calc R
H15B H 0.0626 0.2851 0.5983 0.049 Uiso 1 1 calc R
H15C H 0.2239 0.2779 0.6480 0.049 Uiso 1 1 calc R

loop_
_atom_site_aniso_label
_atom_site_aniso_U_11
_atom_site_aniso_U_22
_atom_site_aniso_U_33
_atom_site_aniso_U_23
_atom_site_aniso_U_13
_atom_site_aniso_U_12
U1 0.01305(7) 0.01324(7) 0.01195(7) -0.00234(4) 0.00565(5) -0.00141(4)
N1 0.0171(13) 0.0176(13) 0.0135(13) -0.0025(10) 0.0045(11) -0.0018(10)
N2 0.0140(13) 0.0159(13) 0.0185(14) -0.0011(11) 0.0059(11) -0.0005(10)
Si1 0.0193(4) 0.0150(4) 0.0180(4) -0.0042(3) 0.0069(4) -0.0036(3)
Si2 0.0198(5) 0.0229(5) 0.0144(4) -0.0009(4) 0.0012(4) 0.0030(4)
Si3 0.0154(4) 0.0183(4) 0.0238(5) 0.0002(4) 0.0063(4) 0.0027(3)
Si4 0.0172(4) 0.0179(4) 0.0179(4) -0.0017(3) 0.0096(4) -0.0021(3)
C1 0.0145(15) 0.0153(15) 0.0144(15) 0.0007(12) 0.0057(12) -0.0012(11)
C2 0.0150(15) 0.0137(14) 0.0183(16) 0.0000(12) 0.0090(13) -0.0039(11)
C3 0.0093(14) 0.0216(16) 0.0129(15) -0.0032(12) 0.0026(12) -0.0003(12)
C4 0.0245(17) 0.0162(16) 0.0262(18) 0.0058(14) 0.0055(14) -0.0015(13)
C5 0.0229(19) 0.034(2) 0.042(2) 0.0071(18) 0.0070(17) -0.0073(16)
C6 0.068(3) 0.0183(17) 0.033(2) -0.0074(16) 0.027(2) -0.0002(18)
C7 0.026(2) 0.040(2) 0.042(2) 0.0000(19) -0.0067(18) 0.0002(17)
C8 0.0248(19) 0.0266(18) 0.0253(19) 0.0039(15) 0.0040(15) 0.0065(14)
C9 0.047(3) 0.038(2) 0.0189(19) 0.0005(16) 0.0067(18) 0.0104(19)
C10 0.0327(19) 0.0215(17) 0.0215(18) 0.0060(14) 0.0166(15) 0.0044(14)
C11 0.0285(19) 0.0278(18) 0.0250(19) -0.0043(15) 0.0133(15) -0.0012(15)
C12 0.030(2) 0.037(2) 0.0255(19) 0.0017(16) 0.0119(16) -0.0121(16)
C13 0.0183(17) 0.0276(18) 0.0231(18) 0.0043(14) 0.0025(14) 0.0025(14)
C14 0.0201(18) 0.032(2) 0.037(2) 0.0030(17) 0.0073(16) 0.0030(15)
C15 0.035(2) 0.0225(18) 0.040(2) -0.0003(17) 0.0115(18) 0.0073(16)

loop_
_atom_type_symbol
_atom_type_description
_atom_type_scat_dispersion_real
_atom_type_scat_dispersion_imag
_atom_type_scat_source
C C 0.0033 0.0016 'International Tables Vol C Tables 4.2.6.8 and 6.1.1.4'
H H 0.0000 0.0000 'International Tables Vol C Tables 4.2.6.8 and 6.1.1.4'
N N 0.0061 0.0033 'International Tables Vol C Tables 4.2.6.8 and 6.1.1.4'
Si Si 0.0817 0.0704 'International Tables Vol C Tables 4.2.6.8 and 6.1.1.4'
U U -9.6767 9.6646 'International Tables Vol C Tables 4.2.6.8 and 6.1.1.4'

loop_
_geom_angle_atom_site_label_1
_geom_angle_atom_site_label_2
_geom_angle_atom_site_label_3
_geom_angle
_geom_angle_site_symmetry_1
_geom_angle_site_symmetry_3
N2 U1 N1 106.40(9) . .
N2 U1 C3 95.65(9) . 3_656
N1 U1 C3 157.44(9) . 3_656
N2 U1 C2 103.88(9) . 3_656
N1 U1 C2 139.43(10) . 3_656
C3 U1 C2 32.70(10) 3_656 3_656
N2 U1 C1 112.58(10) . .
N1 U1 C1 128.82(9) . .
C3 U1 C1 32.76(9) 3_656 .
C2 U1 C1 58.43(9) 3_656 .
N2 U1 C2 144.39(10) . .
N1 U1 C2 99.46(10) . .
C3 U1 C2 58.55(10) 3_656 .
C2 U1 C2 68.59(11) 3_656 .
C1 U1 C2 32.92(10) . .
N2 U1 C1 131.89(9) . 3_656
N1 U1 C1 107.24(10) . 3_656
C3 U1 C1 58.59(10) 3_656 3_656
C2 U1 C1 32.89(10) 3_656 3_656
C1 U1 C1 68.75(11) . 3_656
C2 U1 C1 58.35(9) . 3_656
N2 U1 C3 162.26(9) . .
N1 U1 C3 90.09(9) . .
C3 U1 C3 68.68(11) 3_656 .
C2 U1 C3 58.45(9) 3_656 .
C1 U1 C3 58.53(10) . .
C2 U1 C3 32.63(10) . .
C1 U1 C3 32.67(9) 3_656 .
N2 U1 Si1 96.32(7) . .
N1 U1 Si1 29.96(7) . .
C3 U1 Si1 144.35(7) 3_656 .
C2 U1 Si1 159.75(7) 3_656 .
C1 U1 Si1 112.24(7) . .
C2 U1 Si1 94.02(7) . .
C1 U1 Si1 128.94(7) 3_656 .
C3 U1 Si1 101.31(7) . .
N2 U1 Si4 29.86(7) . .
N1 U1 Si4 93.66(7) . .
C3 U1 Si4 108.12(7) 3_656 .
C2 U1 Si4 99.52(7) 3_656 .
C1 U1 Si4 135.63(7) . .
C2 U1 Si4 166.60(7) . .
C1 U1 Si4 115.00(7) 3_656 .
C3 U1 Si4 145.66(7) . .
Si1 U1 Si4 98.74(2) . .
Si1 N1 Si2 122.38(15) . .
Si1 N1 U1 107.66(13) . .
Si2 N1 U1 129.96(14) . .
Si4 N2 Si3 123.79(16) . .
Si4 N2 U1 108.07(13) . .
Si3 N2 U1 128.13(14) . .
N1 Si1 C6 112.20(15) . .
N1 Si1 C5 116.48(16) . .
C6 Si1 C5 108.9(2) . .
N1 Si1 C4 107.68(14) . .
C6 Si1 C4 106.85(19) . .
C5 Si1 C4 104.04(17) . .
N1 Si1 U1 42.38(9) . .
C6 Si1 U1 123.40(14) . .
C5 Si1 U1 127.67(14) . .
C4 Si1 U1 65.32(10) . .
N1 Si2 C9 111.81(16) . .
N1 Si2 C8 112.29(15) . .
C9 Si2 C8 107.60(18) . .
N1 Si2 C7 112.76(17) . .
C9 Si2 C7 105.7(2) . .
C8 Si2 C7 106.23(18) . .
N2 Si3 C14 113.92(15) . .
N2 Si3 C13 110.89(14) . .
C14 Si3 C13 104.97(17) . .
N2 Si3 C15 111.32(16) . .
C14 Si3 C15 106.51(18) . .
C13 Si3 C15 108.88(17) . .
N2 Si4 C11 113.41(15) . .
N2 Si4 C12 115.53(15) . .
C11 Si4 C12 109.36(17) . .
N2 Si4 C10 106.35(14) . .
C11 Si4 C10 107.09(16) . .
C12 Si4 C10 104.30(17) . .
N2 Si4 U1 42.06(9) . .
C11 Si4 U1 117.47(12) . .
C12 Si4 U1 133.09(12) . .
C10 Si4 U1 65.14(10) . .
C3 C1 C2 119.7(3) 3_656 .
C3 C1 U1 73.49(17) 3_656 .
C2 C1 U1 73.56(18) . .
C3 C1 U1 73.71(17) 3_656 3_656
C2 C1 U1 73.35(17) . 3_656
U1 C1 U1 111.25(11) . 3_656
C3 C1 H1 120.1 3_656 .
C2 C1 H1 120.1 . .
U1 C1 H1 124.4 . .
U1 C1 H1 124.4 3_656 .
C3 C2 C1 120.2(3) . .
C3 C2 U1 73.54(17) . 3_656
C1 C2 U1 73.76(17) . 3_656
C3 C2 U1 73.89(17) . .
C1 C2 U1 73.52(17) . .
U1 C2 U1 111.41(11) 3_656 .
C3 C2 H2 119.9 . .
C1 C2 H2 119.9 . .
U1 C2 H2 124.4 3_656 .
U1 C2 H2 124.2 . .
C2 C3 C1 120.1(3) . 3_656
C2 C3 U1 73.76(17) . 3_656
C1 C3 U1 73.74(17) 3_656 3_656
C2 C3 U1 73.47(17) . .
C1 C3 U1 73.62(17) 3_656 .
U1 C3 U1 111.32(11) 3_656 .
C2 C3 H3 119.9 . .
C1 C3 H3 119.9 3_656 .
U1 C3 H3 124.1 3_656 .
U1 C3 H3 124.6 . .
Si1 C4 H4A 109.5 . .
Si1 C4 H4B 109.5 . .
H4A C4 H4B 109.5 . .
Si1 C4 H4C 109.5 . .
H4A C4 H4C 109.5 . .
H4B C4 H4C 109.5 . .
Si1 C5 H5A 109.5 . .
Si1 C5 H5B 109.5 . .
H5A C5 H5B 109.5 . .
Si1 C5 H5C 109.5 . .
H5A C5 H5C 109.5 . .
H5B C5 H5C 109.5 . .
Si1 C6 H6A 109.5 . .
Si1 C6 H6B 109.5 . .
H6A C6 H6B 109.5 . .
Si1 C6 H6C 109.5 . .
H6A C6 H6C 109.5 . .
H6B C6 H6C 109.5 . .
Si2 C7 H7A 109.5 . .
Si2 C7 H7B 109.5 . .
H7A C7 H7B 109.5 . .
Si2 C7 H7C 109.5 . .
H7A C7 H7C 109.5 . .
H7B C7 H7C 109.5 . .
Si2 C8 H8A 109.5 . .
Si2 C8 H8B 109.5 . .
H8A C8 H8B 109.5 . .
Si2 C8 H8C 109.5 . .
H8A C8 H8C 109.5 . .
H8B C8 H8C 109.5 . .
Si2 C9 H9A 109.5 . .
Si2 C9 H9B 109.5 . .
H9A C9 H9B 109.5 . .
Si2 C9 H9C 109.5 . .
H9A C9 H9C 109.5 . .
H9B C9 H9C 109.5 . .
Si4 C10 H10A 109.5 . .
Si4 C10 H10B 109.5 . .
H10A C10 H10B 109.5 . .
Si4 C10 H10C 109.5 . .
H10A C10 H10C 109.5 . .
H10B C10 H10C 109.5 . .
Si4 C11 H11A 109.5 . .
Si4 C11 H11B 109.5 . .
H11A C11 H11B 109.5 . .
Si4 C11 H11C 109.5 . .
H11A C11 H11C 109.5 . .
H11B C11 H11C 109.5 . .
Si4 C12 H12A 109.5 . .
Si4 C12 H12B 109.5 . .
H12A C12 H12B 109.5 . .
Si4 C12 H12C 109.5 . .
H12A C12 H12C 109.5 . .
H12B C12 H12C 109.5 . .
Si3 C13 H13A 109.5 . .
Si3 C13 H13B 109.5 . .
H13A C13 H13B 109.5 . .
Si3 C13 H13C 109.5 . .
H13A C13 H13C 109.5 . .
H13B C13 H13C 109.5 . .
Si3 C14 H14A 109.5 . .
Si3 C14 H14B 109.5 . .
H14A C14 H14B 109.5 . .
Si3 C14 H14C 109.5 . .
H14A C14 H14C 109.5 . .
H14B C14 H14C 109.5 . .
Si3 C15 H15A 109.5 . .
Si3 C15 H15B 109.5 . .
H15A C15 H15B 109.5 . .
Si3 C15 H15C 109.5 . .
H15A C15 H15C 109.5 . .
H15B C15 H15C 109.5 . .

loop_
_geom_bond_atom_site_label_1
_geom_bond_atom_site_label_2
_geom_bond_distance
_geom_bond_site_symmetry_2
U1 N2 2.316(3) .
U1 N1 2.318(3) .
U1 C3 2.568(3) 3_656
U1 C2 2.571(3) 3_656
U1 C1 2.572(3) .
U1 C2 2.572(3) .
U1 C1 2.577(3) 3_656
U1 C3 2.578(3) .
U1 Si1 3.2768(9) .
U1 Si4 3.2869(9) .
N1 Si1 1.717(3) .
N1 Si2 1.723(3) .
N2 Si4 1.722(3) .
N2 Si3 1.728(3) .
Si1 C6 1.866(4) .
Si1 C5 1.869(4) .
Si1 C4 1.885(3) .
Si2 C9 1.876(4) .
Si2 C8 1.877(4) .
Si2 C7 1.879(4) .
Si3 C14 1.876(4) .
Si3 C13 1.877(4) .
Si3 C15 1.881(4) .
Si4 C11 1.870(4) .
Si4 C12 1.872(4) .
Si4 C10 1.892(3) .
C1 C3 1.450(4) 3_656
C1 C2 1.457(4) .
C1 U1 2.577(3) 3_656
C1 H1 0.9500 .
C2 C3 1.447(4) .
C2 U1 2.571(3) 3_656
C2 H2 0.9500 .
C3 C1 1.450(4) 3_656
C3 U1 2.568(3) 3_656
C3 H3 0.9500 .
C4 H4A 0.9800 .
C4 H4B 0.9800 .
C4 H4C 0.9800 .
C5 H5A 0.9800 .
C5 H5B 0.9800 .
C5 H5C 0.9800 .
C6 H6A 0.9800 .
C6 H6B 0.9800 .
C6 H6C 0.9800 .
C7 H7A 0.9800 .
C7 H7B 0.9800 .
C7 H7C 0.9800 .
C8 H8A 0.9800 .
C8 H8B 0.9800 .
C8 H8C 0.9800 .
C9 H9A 0.9800 .
C9 H9B 0.9800 .
C9 H9C 0.9800 .
C10 H10A 0.9800 .
C10 H10B 0.9800 .
C10 H10C 0.9800 .
C11 H11A 0.9800 .
C11 H11B 0.9800 .
C11 H11C 0.9800 .
C12 H12A 0.9800 .
C12 H12B 0.9800 .
C12 H12C 0.9800 .
C13 H13A 0.9800 .
C13 H13B 0.9800 .
C13 H13C 0.9800 .
C14 H14A 0.9800 .
C14 H14B 0.9800 .
C14 H14C 0.9800 .
C15 H15A 0.9800 .
C15 H15B 0.9800 .
C15 H15C 0.9800 .

loop_
_geom_torsion_atom_site_label_1
_geom_torsion_atom_site_label_2
_geom_torsion_atom_site_label_3
_geom_torsion_atom_site_label_4
_geom_torsion
_geom_torsion_site_symmetry_1
_geom_torsion_site_symmetry_4
N2 U1 N1 Si1 -73.69(14) . .
C3 U1 N1 Si1 93.7(3) 3_656 .
C2 U1 N1 Si1 149.58(12) 3_656 .
C1 U1 N1 Si1 64.95(17) . .
C2 U1 N1 Si1 81.56(13) . .
C1 U1 N1 Si1 141.22(12) 3_656 .
C3 U1 N1 Si1 112.97(13) . .
Si4 U1 N1 Si1 -101.19(12) . .
N2 U1 N1 Si2 105.67(18) . .
C3 U1 N1 Si2 -86.9(3) 3_656 .
C2 U1 N1 Si2 -31.1(3) 3_656 .
C1 U1 N1 Si2 -115.69(18) . .
C2 U1 N1 Si2 -99.08(18) . .
C1 U1 N1 Si2 -39.4(2) 3_656 .
C3 U1 N1 Si2 -67.67(18) . .
Si1 U1 N1 Si2 179.4(3) . .
Si4 U1 N1 Si2 78.17(17) . .
N1 U1 N2 Si4 -67.74(14) . .
C3 U1 N2 Si4 117.08(13) 3_656 .
C2 U1 N2 Si4 84.93(14) 3_656 .
C1 U1 N2 Si4 146.15(12) . .
C2 U1 N2 Si4 157.43(12) . .
C1 U1 N2 Si4 65.02(18) 3_656 .
C3 U1 N2 Si4 89.9(3) . .
Si1 U1 N2 Si4 -96.57(12) . .
N1 U1 N2 Si3 111.20(17) . .
C3 U1 N2 Si3 -63.98(18) 3_656 .
C2 U1 N2 Si3 -96.13(18) 3_656 .
C1 U1 N2 Si3 -34.9(2) . .
C2 U1 N2 Si3 -23.6(3) . .
C1 U1 N2 Si3 -116.03(17) 3_656 .
C3 U1 N2 Si3 -91.2(3) . .
Si1 U1 N2 Si3 82.38(16) . .
Si4 U1 N2 Si3 178.9(3) . .
Si2 N1 Si1 C6 -63.6(2) . .
U1 N1 Si1 C6 115.78(19) . .
Si2 N1 Si1 C5 62.7(2) . .
U1 N1 Si1 C5 -117.84(17) . .
Si2 N1 Si1 C4 179.06(18) . .
U1 N1 Si1 C4 -1.52(17) . .
Si2 N1 Si1 U1 -179.4(3) . .
N2 U1 Si1 N1 112.13(15) . .
C3 U1 Si1 N1 -138.95(17) 3_656 .
C2 U1 Si1 N1 -72.1(2) 3_656 .
C1 U1 Si1 N1 -130.31(15) . .
C2 U1 Si1 N1 -102.00(15) . .
C1 U1 Si1 N1 -50.28(16) 3_656 .
C3 U1 Si1 N1 -69.88(15) . .
Si4 U1 Si1 N1 82.10(13) . .
N2 U1 Si1 C6 25.07(18) . .
N1 U1 Si1 C6 -87.1(2) . .
C3 U1 Si1 C6 134.0(2) 3_656 .
C2 U1 Si1 C6 -159.1(3) 3_656 .
C1 U1 Si1 C6 142.63(18) . .
C2 U1 Si1 C6 170.94(18) . .
C1 U1 Si1 C6 -137.34(19) 3_656 .
C3 U1 Si1 C6 -156.93(18) . .
Si4 U1 Si1 C6 -4.96(17) . .
N2 U1 Si1 C5 -158.47(18) . .
N1 U1 Si1 C5 89.4(2) . .
C3 U1 Si1 C5 -49.5(2) 3_656 .
C2 U1 Si1 C5 17.3(3) 3_656 .
C1 U1 Si1 C5 -40.91(18) . .
C2 U1 Si1 C5 -12.60(18) . .
C1 U1 Si1 C5 39.12(19) 3_656 .
C3 U1 Si1 C5 19.53(18) . .
Si4 U1 Si1 C5 171.50(16) . .
N2 U1 Si1 C4 -69.47(14) . .
N1 U1 Si1 C4 178.40(18) . .
C3 U1 Si1 C4 39.45(17) 3_656 .
C2 U1 Si1 C4 106.3(2) 3_656 .
C1 U1 Si1 C4 48.09(15) . .
C2 U1 Si1 C4 76.40(14) . .
C1 U1 Si1 C4 128.12(15) 3_656 .
C3 U1 Si1 C4 108.52(14) . .
Si4 U1 Si1 C4 -99.50(13) . .
Si1 N1 Si2 C9 81.2(2) . .
U1 N1 Si2 C9 -98.1(2) . .
Si1 N1 Si2 C8 -157.74(18) . .
U1 N1 Si2 C8 23.0(2) . .
Si1 N1 Si2 C7 -37.8(3) . .
U1 N1 Si2 C7 143.0(2) . .
Si4 N2 Si3 C14 -46.4(2) . .
U1 N2 Si3 C14 134.84(19) . .
Si4 N2 Si3 C13 -164.52(18) . .
U1 N2 Si3 C13 16.7(2) . .
Si4 N2 Si3 C15 74.1(2) . .
U1 N2 Si3 C15 -104.7(2) . .
Si3 N2 Si4 C11 -73.3(2) . .
U1 N2 Si4 C11 105.70(16) . .
Si3 N2 Si4 C12 54.1(2) . .
U1 N2 Si4 C12 -126.92(16) . .
Si3 N2 Si4 C10 169.26(18) . .
U1 N2 Si4 C10 -11.74(17) . .
Si3 N2 Si4 U1 -179.0(3) . .
N1 U1 Si4 N2 117.17(15) . .
C3 U1 Si4 N2 -68.79(15) 3_656 .
C2 U1 Si4 N2 -101.34(15) 3_656 .
C1 U1 Si4 N2 -47.35(16) . .
C2 U1 Si4 N2 -74.6(3) . .
C1 U1 Si4 N2 -131.88(15) 3_656 .
C3 U1 Si4 N2 -147.30(18) . .
Si1 U1 Si4 N2 87.46(13) . .
N2 U1 Si4 C11 -95.29(19) . .
N1 U1 Si4 C11 21.88(15) . .
C3 U1 Si4 C11 -164.08(15) 3_656 .
C2 U1 Si4 C11 163.37(15) 3_656 .
C1 U1 Si4 C11 -142.63(16) . .
C2 U1 Si4 C11 -169.9(3) . .
C1 U1 Si4 C11 132.83(16) 3_656 .
C3 U1 Si4 C11 117.41(18) . .
Si1 U1 Si4 C11 -7.83(14) . .
N2 U1 Si4 C12 81.0(2) . .
N1 U1 Si4 C12 -161.78(19) . .
C3 U1 Si4 C12 12.26(19) 3_656 .
C2 U1 Si4 C12 -20.29(19) 3_656 .
C1 U1 Si4 C12 33.7(2) . .
C2 U1 Si4 C12 6.4(4) . .
C1 U1 Si4 C12 -50.8(2) 3_656 .
C3 U1 Si4 C12 -66.2(2) . .
Si1 U1 Si4 C12 168.51(18) . .
N2 U1 Si4 C10 167.58(18) . .
N1 U1 Si4 C10 -75.25(14) . .
C3 U1 Si4 C10 98.79(15) 3_656 .
C2 U1 Si4 C10 66.24(15) 3_656 .
C1 U1 Si4 C10 120.23(16) . .
C2 U1 Si4 C10 93.0(3) . .
C1 U1 Si4 C10 35.69(15) 3_656 .
C3 U1 Si4 C10 20.28(18) . .
Si1 U1 Si4 C10 -104.96(13) . .
N2 U1 C1 C3 -63.31(19) . 3_656
N1 U1 C1 C3 160.05(16) . 3_656
C2 U1 C1 C3 29.52(16) 3_656 3_656
C2 U1 C1 C3 128.8(3) . 3_656
C1 U1 C1 C3 64.59(16) 3_656 3_656
C3 U1 C1 C3 99.41(18) . 3_656
Si1 U1 C1 C3 -170.69(15) . 3_656
Si4 U1 C1 C3 -39.9(2) . 3_656
N2 U1 C1 C2 167.90(16) . .
N1 U1 C1 C2 31.3(2) . .
C3 U1 C1 C2 -128.8(3) 3_656 .
C2 U1 C1 C2 -99.26(18) 3_656 .
C1 U1 C1 C2 -64.20(16) 3_656 .
C3 U1 C1 C2 -29.38(16) . .
Si1 U1 C1 C2 60.52(17) . .
Si4 U1 C1 C2 -168.73(13) . .
N2 U1 C1 U1 -127.89(11) . 3_656
N1 U1 C1 U1 95.47(13) . 3_656
C3 U1 C1 U1 -64.58(16) 3_656 3_656
C2 U1 C1 U1 -35.06(10) 3_656 3_656
C2 U1 C1 U1 64.20(16) . 3_656
C1 U1 C1 U1 0.0 3_656 3_656
C3 U1 C1 U1 34.82(10) . 3_656
Si1 U1 C1 U1 124.72(9) . 3_656
Si4 U1 C1 U1 -104.53(11) . 3_656
C3 C1 C2 C3 0.2(5) 3_656 .
U1 C1 C2 C3 59.6(3) . .
U1 C1 C2 C3 -59.3(3) 3_656 .
C3 C1 C2 U1 59.5(3) 3_656 3_656
U1 C1 C2 U1 118.86(8) . 3_656
C3 C1 C2 U1 -59.4(3) 3_656 .
U1 C1 C2 U1 -118.86(8) 3_656 .
N2 U1 C2 C3 -148.52(18) . .
N1 U1 C2 C3 75.09(18) . .
C3 U1 C2 C3 -99.48(18) 3_656 .
C2 U1 C2 C3 -64.53(16) 3_656 .
C1 U1 C2 C3 -129.1(3) . .
C1 U1 C2 C3 -29.40(17) 3_656 .
Si1 U1 C2 C3 104.77(16) . .
Si4 U1 C2 C3 -93.0(3) . .
N2 U1 C2 C1 -19.4(3) . .
N1 U1 C2 C1 -155.80(17) . .
C3 U1 C2 C1 29.63(16) 3_656 .
C2 U1 C2 C1 64.58(16) 3_656 .
C1 U1 C2 C1 99.71(18) 3_656 .
C3 U1 C2 C1 129.1(3) . .
Si1 U1 C2 C1 -126.12(16) . .
Si4 U1 C2 C1 36.1(4) . .
N2 U1 C2 U1 -83.98(18) . 3_656
N1 U1 C2 U1 139.62(12) . 3_656
C3 U1 C2 U1 -34.94(11) 3_656 3_656
C2 U1 C2 U1 0.0 3_656 3_656
C1 U1 C2 U1 -64.58(16) . 3_656
C1 U1 C2 U1 35.13(11) 3_656 3_656
C3 U1 C2 U1 64.53(16) . 3_656
Si1 U1 C2 U1 169.30(10) . 3_656
Si4 U1 C2 U1 -28.5(4) . 3_656
C1 C2 C3 C1 -0.2(5) . 3_656
U1 C2 C3 C1 -59.6(3) 3_656 3_656
U1 C2 C3 C1 59.2(3) . 3_656
C1 C2 C3 U1 59.4(3) . 3_656
U1 C2 C3 U1 118.78(8) . 3_656
C1 C2 C3 U1 -59.4(3) . .
U1 C2 C3 U1 -118.78(8) 3_656 .
N2 U1 C3 C2 93.8(3) . .
N1 U1 C3 C2 -107.60(18) . .
C3 U1 C3 C2 64.60(17) 3_656 .
C2 U1 C3 C2 99.47(18) 3_656 .
C1 U1 C3 C2 29.63(17) . .
C1 U1 C3 C2 129.3(3) 3_656 .
Si1 U1 C3 C2 -79.64(17) . .
Si4 U1 C3 C2 155.77(14) . .
N2 U1 C3 C1 -35.5(4) . 3_656
N1 U1 C3 C1 123.14(18) . 3_656
C3 U1 C3 C1 -64.67(17) 3_656 3_656
C2 U1 C3 C1 -29.79(17) 3_656 3_656
C1 U1 C3 C1 -99.63(18) . 3_656
C2 U1 C3 C1 -129.3(3) . 3_656
Si1 U1 C3 C1 151.10(16) . 3_656
Si4 U1 C3 C1 26.5(2) . 3_656
N2 U1 C3 U1 29.2(4) . 3_656
N1 U1 C3 U1 -172.20(12) . 3_656
C3 U1 C3 U1 0.0 3_656 3_656
C2 U1 C3 U1 34.88(11) 3_656 3_656
C1 U1 C3 U1 -34.97(10) . 3_656
C2 U1 C3 U1 -64.60(17) . 3_656
C1 U1 C3 U1 64.67(17) 3_656 3_656
Si1 U1 C3 U1 -144.24(9) . 3_656
Si4 U1 C3 U1 91.18(14) . 3_656
